data_7055556
loop_
_publ_author_name
'Smolko, Luk\'a\<s'
'\<Cern\'ak, Juraj'
'Du\<sek, Michal'
'Titi\<s, J\'an'
'Bo\<ca, Roman'

_publ_section_title
;
 Tetracoordinate Co(ii) complexes containing bathocuproine and single
 molecule magnetism
;
_journal_issue 8
_journal_name_full 'New J. Chem.'
_journal_page_first 6593
_journal_paper_doi 10.1039/C6NJ00372A
_journal_volume 40
_journal_year 2016
_chemical_formula_moiety '(C26 H20 N2 Br2 Co1)'
_chemical_formula_sum 'C26 H20 Br2 Co N2'
_chemical_formula_weight 579.2
_chemical_name_systematic dibromido-4,7-diphenyl-2,9-dimethyl-1,10-phenantrolinecobalt(II)
_space_group_IT_number 14
_symmetry_cell_setting monoclinic
_symmetry_Int_Tables_number 14
_symmetry_space_group_name_Hall '-P 2ybc'
_symmetry_space_group_name_H-M 'P 1 21/c 1'
_audit_update_record
;
2016-01-08 deposited with the CCDC.
2016-05-11 downloaded from the CCDC.
;
_cell_angle_alpha 90
_cell_angle_beta 103.018(4)
_cell_angle_gamma 90
_cell_formula_units_Z 4
_cell_length_a 12.9571(4)
_cell_length_b 22.7711(11)
_cell_length_c 7.8738(7)
_cell_measurement_reflns_used 5637
_cell_measurement_temperature 119.95(14)
_cell_measurement_theta_max 66.94
_cell_measurement_theta_min 3.47
_cell_volume 2263.4(2)
_computing_cell_refinement 'CrysAlisPro 1.171.38.41k (Rigaku OD, 2015)'
_computing_data_collection 'CrysAlisPro 1.171.38.41k (Rigaku OD, 2015)'
_computing_data_reduction 'CrysAlisPro 1.171.38.41k (Rigaku OD, 2015)'
_computing_molecular_graphics Diamond
_computing_structure_refinement Jana2006
_computing_structure_solution
;
Superflip, version February 2014
;
_diffrn_ambient_temperature 119.95
_diffrn_detector 'CCD plate'
_diffrn_detector_area_resol_mean 10.3745
_diffrn_measured_fraction_theta_full 0.99
_diffrn_measured_fraction_theta_max 0.99
_diffrn_measurement_device 'four-circle diffractometer'
_diffrn_measurement_device_type 'Xcalibur, Atlas, Gemini ultra'
_diffrn_measurement_method '\w scans'
_diffrn_radiation_monochromator mirror
_diffrn_radiation_probe x-ray
_diffrn_radiation_source 'X-ray tube'
_diffrn_radiation_type 'Cu K\a'
_diffrn_radiation_wavelength 1.54184
_diffrn_reflns_av_R_equivalents 0.0734
_diffrn_reflns_av_unetI/netI 0.0457
_diffrn_reflns_limit_h_max 13
_diffrn_reflns_limit_h_min -15
_diffrn_reflns_limit_k_max 26
_diffrn_reflns_limit_k_min -27
_diffrn_reflns_limit_l_max 9
_diffrn_reflns_limit_l_min -8
_diffrn_reflns_number 14673
_diffrn_reflns_theta_full 66.96
_diffrn_reflns_theta_max 66.96
_diffrn_reflns_theta_min 3.5
_diffrn_source 'fine-focus sealed X-ray tube'
_exptl_absorpt_coefficient_mu 10.196
_exptl_absorpt_correction_T_max 0.789
_exptl_absorpt_correction_T_min 0.256
_exptl_absorpt_correction_type analytical
_exptl_absorpt_process_details
;
CrysAlisPro 1.171.38.41k (Rigaku Oxford Diffraction, 2015)
Analytical numeric absorption correction using a multifaceted crystal
            model based on expressions derived by R.C. Clark & J.S. Reid.
(Clark, R. C. & Reid, J. S. (1995). Acta Cryst. A51, 887-897)
Empirical absorption correction using spherical harmonics,
 implemented in SCALE3 ABSPACK scaling algorithm.
;
_exptl_crystal_colour blue
_exptl_crystal_density_diffrn 1.6997
_exptl_crystal_description platelet
_exptl_crystal_F_000 1148
_exptl_crystal_preparation 'Magnetic properties'
_exptl_crystal_recrystallization_method 'Re-crystallisation from solvent: Ethanol'
_exptl_crystal_size_max 0.261
_exptl_crystal_size_mid 0.135
_exptl_crystal_size_min 0.032
_refine_diff_density_max 0.98
_refine_diff_density_min -0.72
_refine_ls_extinction_method none
_refine_ls_goodness_of_fit_gt 1.83
_refine_ls_goodness_of_fit_ref 1.73
_refine_ls_hydrogen_treatment constr
_refine_ls_number_constraints 80
_refine_ls_number_parameters 281
_refine_ls_number_reflns 3984
_refine_ls_number_restraints 0
_refine_ls_R_factor_all 0.0707
_refine_ls_R_factor_gt 0.0588
_refine_ls_shift/su_max 0.0109
_refine_ls_shift/su_mean 0.0007
_refine_ls_structure_factor_coef Fsqd
_refine_ls_weighting_details w=1/(\s^2^(I)+0.0016I^2^)
_refine_ls_weighting_scheme sigma
_refine_ls_wR_factor_gt 0.1401
_refine_ls_wR_factor_ref 0.1478
_reflns_number_gt 3225
_reflns_number_total 3984
_reflns_threshold_expression I>3\s(I)
_cod_data_source_file c6nj00372a2.cif
_cod_data_source_block I
_cod_depositor_comments
;
The following automatic conversions were performed:

'_diffrn_radiation_probe' value 'X-ray' changed to 'x-ray' according
to
/usr/data/users/saulius/crontab/automatic-downloads/rss-feeds/RSC/lib/dictionaries/cif_core.dic
dictionary named 'cif_core.dic' version 2.4.2 from 2011-04-26.

Automatic conversion script
Id: cif_fix_values 4268 2015-11-12 08:31:59Z antanas 

 Adding full bibliography for 7055555--7055557.cif.
;
_cod_original_sg_symbol_Hall '-P 2ycb'
_cod_original_formula_sum 'C26 H20 Br2 Co1 N2'
_cod_database_code 7055556

loop_
_space_group_symop_id
_space_group_symop_operation_xyz
1 x,y,z
2 -x,y+1/2,-z+1/2
3 -x,-y,-z
4 x,-y+1/2,z+1/2

loop_
_atom_site_label
_atom_site_type_symbol
_atom_site_fract_x
_atom_site_fract_y
_atom_site_fract_z
_atom_site_adp_type
_atom_site_U_iso_or_equiv
_atom_site_site_symmetry_multiplicity
_atom_site_occupancy
_atom_site_calc_flag
Br2 Br 0.70694(7) 0.03868(3) 0.67035(10) Uani 0.0375(3) 4 1 d
Br1 Br 0.77705(7) 0.02317(3) 0.19610(11) Uani 0.0450(3) 4 1 d
Co1 Co 0.73716(8) 0.08118(4) 0.41654(13) Uani 0.0208(3) 4 1 d
N2 N 0.8373(4) 0.15157(19) 0.4602(6) Uani 0.0200(16) 4 1 d
N1 N 0.6295(4) 0.1450(2) 0.3221(6) Uani 0.0207(16) 4 1 d
C4 C 0.6159(5) 0.2511(3) 0.2733(8) Uani 0.0218(19) 4 1 d
C3 C 0.5041(5) 0.2449(2) 0.2125(8) Uani 0.0215(19) 4 1 d
C8 C 0.9501(5) 0.2579(2) 0.4965(8) Uani 0.022(2) 4 1 d
C7 C 0.8391(5) 0.2577(2) 0.4174(8) Uani 0.0212(19) 4 1 d
C12 C 0.6744(5) 0.2002(2) 0.3320(7) Uani 0.0190(19) 4 1 d
C11 C 0.7869(5) 0.2029(2) 0.4058(7) Uani 0.0194(18) 4 1 d
C21 C 1.1116(5) 0.3147(3) 0.4753(8) Uani 0.027(2) 4 1 d
C5 C 0.6733(5) 0.3054(2) 0.2758(8) Uani 0.023(2) 4 1 d
C6 C 0.7785(5) 0.3083(2) 0.3459(7) Uani 0.0216(19) 4 1 d
C9 C 0.9989(5) 0.2045(3) 0.5459(8) Uani 0.025(2) 4 1 d
C20 C 1.0137(5) 0.3129(2) 0.5225(8) Uani 0.0220(19) 4 1 d
C10 C 0.9412(5) 0.1519(3) 0.5286(8) Uani 0.024(2) 4 1 d
C2 C 0.4627(5) 0.1886(2) 0.2036(8) Uani 0.024(2) 4 1 d
C19 C 0.4444(5) 0.3483(3) 0.2531(9) Uani 0.027(2) 4 1 d
C15 C 0.3442(5) 0.2896(3) 0.0193(8) Uani 0.026(2) 4 1 d
C25 C 0.9793(5) 0.3628(3) 0.5971(8) Uani 0.027(2) 4 1 d
C14 C 0.4314(5) 0.2955(3) 0.1601(8) Uani 0.024(2) 4 1 d
C26 C 0.9927(5) 0.0942(3) 0.5882(9) Uani 0.030(2) 4 1 d
C16 C 0.2745(5) 0.3365(3) -0.0283(9) Uani 0.029(2) 4 1 d
C1 C 0.5256(5) 0.1393(3) 0.2573(8) Uani 0.024(2) 4 1 d
C24 C 1.0408(6) 0.4131(3) 0.6215(9) Uani 0.032(2) 4 1 d
C13 C 0.4803(5) 0.0787(3) 0.2465(10) Uani 0.034(2) 4 1 d
C17 C 0.2886(5) 0.3886(3) 0.0622(9) Uani 0.034(2) 4 1 d
C22 C 1.1724(5) 0.3655(3) 0.4977(8) Uani 0.031(2) 4 1 d
C18 C 0.3746(5) 0.3941(3) 0.2061(10) Uani 0.034(2) 4 1 d
C23 C 1.1366(6) 0.4145(3) 0.5721(9) Uani 0.035(2) 4 1 d
H21 H 1.136982 0.280346 0.426929 Uiso 0.0319 4 1 d
H5 H 0.636136 0.340104 0.226901 Uiso 0.0273 4 1 d
H6 H 0.813898 0.345432 0.34781 Uiso 0.0259 4 1 d
H9 H 1.073926 0.203518 0.593096 Uiso 0.0299 4 1 d
H2 H 0.388019 0.18335 0.15872 Uiso 0.0288 4 1 d
H19 H 0.502961 0.352654 0.3515 Uiso 0.0328 4 1 d
H15 H 0.332431 0.25334 -0.04433 Uiso 0.0316 4 1 d
H25 H 0.912748 0.362249 0.631548 Uiso 0.0323 4 1 d
H26a H 1.063035 0.101038 0.656395 Uiso 0.0356 4 1 d
H26b H 0.951891 0.074095 0.657805 Uiso 0.0356 4 1 d
H26c H 0.996252 0.070696 0.488546 Uiso 0.0356 4 1 d
H16 H 0.215431 0.332372 -0.126052 Uiso 0.0353 4 1 d
H24 H 1.016829 0.447241 0.672991 Uiso 0.0387 4 1 d
H13a H 0.409181 0.079346 0.176961 Uiso 0.0403 4 1 d
H13b H 0.522797 0.05294 0.194057 Uiso 0.0403 4 1 d
H13c H 0.479774 0.065005 0.361591 Uiso 0.0403 4 1 d
H17 H 0.240493 0.420746 0.027523 Uiso 0.0402 4 1 d
H22 H 1.238467 0.366727 0.462084 Uiso 0.0366 4 1 d
H18 H 0.384765 0.430001 0.271915 Uiso 0.0403 4 1 d
H23 H 1.178697 0.449658 0.589438 Uiso 0.0418 4 1 d

loop_
_atom_site_aniso_label
_atom_site_aniso_type_symbol
_atom_site_aniso_U_11
_atom_site_aniso_U_22
_atom_site_aniso_U_33
_atom_site_aniso_U_12
_atom_site_aniso_U_13
_atom_site_aniso_U_23
Br2 Br 0.0553(5) 0.0224(3) 0.0370(4) 0.0006(3) 0.0150(4) 0.0036(3)
Br1 Br 0.0572(6) 0.0336(4) 0.0511(5) -0.0078(3) 0.0265(4) -0.0133(3)
Co1 Co 0.0244(6) 0.0129(4) 0.0256(5) -0.0001(4) 0.0067(4) 0.0001(4)
N2 N 0.021(3) 0.015(2) 0.025(3) 0.0039(18) 0.007(2) 0.0021(19)
N1 N 0.023(3) 0.018(2) 0.022(3) -0.0016(19) 0.007(2) 0.0027(19)
C4 C 0.022(3) 0.019(3) 0.022(3) 0.000(2) 0.002(3) 0.003(2)
C3 C 0.026(3) 0.019(3) 0.021(3) 0.001(2) 0.009(3) 0.004(2)
C8 C 0.024(3) 0.019(3) 0.026(3) -0.002(2) 0.009(3) 0.000(2)
C7 C 0.024(3) 0.019(3) 0.023(3) -0.001(2) 0.010(3) 0.002(2)
C12 C 0.024(3) 0.016(3) 0.019(3) -0.001(2) 0.009(3) 0.003(2)
C11 C 0.026(3) 0.019(3) 0.014(3) 0.001(2) 0.006(2) 0.001(2)
C21 C 0.026(4) 0.030(3) 0.023(3) -0.001(2) 0.003(3) 0.003(2)
C5 C 0.029(4) 0.017(3) 0.022(3) 0.001(2) 0.006(3) 0.005(2)
C6 C 0.027(4) 0.018(3) 0.022(3) -0.005(2) 0.010(3) 0.005(2)
C9 C 0.022(3) 0.023(3) 0.029(3) 0.000(2) 0.003(3) -0.001(2)
C20 C 0.024(3) 0.021(3) 0.020(3) -0.003(2) 0.003(3) 0.005(2)
C10 C 0.029(4) 0.021(3) 0.020(3) 0.001(2) 0.005(3) -0.001(2)
C2 C 0.023(4) 0.024(3) 0.026(3) 0.000(2) 0.007(3) 0.001(2)
C19 C 0.026(4) 0.023(3) 0.035(4) 0.000(2) 0.010(3) 0.006(3)
C15 C 0.024(3) 0.028(3) 0.030(4) 0.000(2) 0.011(3) 0.009(3)
C25 C 0.034(4) 0.024(3) 0.023(3) -0.002(3) 0.007(3) 0.003(2)
C14 C 0.024(3) 0.024(3) 0.027(3) 0.001(2) 0.012(3) 0.010(2)
C26 C 0.027(4) 0.024(3) 0.037(4) 0.003(3) 0.005(3) 0.004(3)
C16 C 0.017(3) 0.037(3) 0.035(4) 0.000(3) 0.007(3) 0.012(3)
C1 C 0.024(3) 0.020(3) 0.029(3) 0.000(2) 0.010(3) 0.003(2)
C24 C 0.045(4) 0.021(3) 0.028(3) -0.002(3) 0.005(3) -0.001(3)
C13 C 0.030(4) 0.021(3) 0.049(4) -0.004(3) 0.007(3) 0.008(3)
C17 C 0.034(4) 0.026(3) 0.044(4) 0.010(3) 0.016(3) 0.014(3)
C22 C 0.021(4) 0.038(4) 0.030(4) -0.007(3) 0.000(3) 0.010(3)
C18 C 0.032(4) 0.024(3) 0.047(4) 0.002(3) 0.016(3) 0.007(3)
C23 C 0.038(4) 0.034(4) 0.027(3) -0.015(3) -0.004(3) 0.011(3)

loop_
_atom_type_symbol
_atom_type_scat_dispersion_real
_atom_type_scat_dispersion_imag
_atom_type_scat_source
C 0.0181 0.0091 'International Tables Vol C tables 4.2.6.8 and 6.1.1.1'
H 0.0000 0.0000 'International Tables Vol C tables 4.2.6.8 and 6.1.1.1'
Br -0.6763 1.2805 'International Tables Vol C tables 4.2.6.8 and 6.1.1.1'
Cl 0.3639 0.7018 'International Tables Vol C tables 4.2.6.8 and 6.1.1.1'
Co -2.3653 3.6143 'International Tables Vol C tables 4.2.6.8 and 6.1.1.1'
I -0.3257 6.8362 'International Tables Vol C tables 4.2.6.8 and 6.1.1.1'
N 0.0311 0.0180 'International Tables Vol C tables 4.2.6.8 and 6.1.1.1'
O 0.0492 0.0322 'International Tables Vol C tables 4.2.6.8 and 6.1.1.1'

loop_
_geom_angle_atom_site_label_1
_geom_angle_atom_site_label_2
_geom_angle_atom_site_label_3
_geom_angle
Co1 Br2 N2 30.61(8)
Co1 Br2 N1 31.36(9)
N2 Br2 N1 42.97(11)
Co1 Br1 N2 32.66(9)
Co1 Br1 N1 31.21(8)
N2 Br1 N1 43.54(11)
Br2 Co1 Br1 120.77(5)
Br2 Co1 N2 113.86(15)
Br2 Co1 N1 112.07(16)
Br1 Co1 N2 109.33(16)
Br1 Co1 N1 112.43(15)
N2 Co1 N1 81.86(19)
Br2 N2 Br1 68.06(8)
Br2 N2 Co1 35.54(10)
Br2 N2 C11 120.4(4)
Br2 N2 C10 110.4(4)
Br1 N2 Co1 38.00(9)
Br1 N2 C11 119.6(3)
Br1 N2 C10 108.0(4)
Co1 N2 C11 112.3(4)
Co1 N2 C10 128.2(4)
C11 N2 C10 119.5(5)
Br2 N1 Br1 67.87(8)
Br2 N1 Co1 36.57(10)
Br2 N1 C12 121.6(3)
Br2 N1 C1 107.9(4)
Br1 N1 Co1 36.36(10)
Br1 N1 C12 118.0(4)
Br1 N1 C1 111.6(4)
Co1 N1 C12 112.6(4)
Co1 N1 C1 128.2(4)
C12 N1 C1 119.2(5)
C3 C4 C12 117.4(5)
C3 C4 C5 124.9(5)
C12 C4 C5 117.7(5)
C4 C3 C2 117.5(5)
C4 C3 C14 123.2(5)
C2 C3 C14 119.3(5)
C7 C8 C9 117.9(5)
C7 C8 C20 122.3(5)
C9 C8 C20 119.8(5)
C8 C7 C11 116.9(5)
C8 C7 C6 125.0(5)
C11 C7 C6 118.1(5)
N1 C12 C4 122.9(5)
N1 C12 C11 116.0(5)
C4 C12 C11 121.1(5)
N2 C11 C7 123.3(5)
N2 C11 C12 117.3(5)
C7 C11 C12 119.4(5)
C20 C21 C22 120.8(6)
C20 C21 H21 119.58
C22 C21 H21 119.58
C4 C5 C6 121.2(5)
C4 C5 H5 119.41
C6 C5 H5 119.41
C7 C6 C5 122.1(5)
C7 C6 H6 118.94
C5 C6 H6 118.94
C8 C9 C10 121.5(6)
C8 C9 H9 119.23
C10 C9 H9 119.23
C8 C20 C21 119.7(5)
C8 C20 C25 121.6(6)
C21 C20 C25 118.7(6)
N2 C10 C9 120.8(5)
N2 C10 C26 117.3(5)
C9 C10 C26 121.9(5)
C3 C2 C1 122.4(6)
C3 C2 H2 118.79
C1 C2 H2 118.79
C14 C19 C18 121.2(6)
C14 C19 H19 119.42
C18 C19 H19 119.42
C14 C15 C16 119.8(6)
C14 C15 H15 120.1
C16 C15 H15 120.1
C20 C25 C24 120.2(7)
C20 C25 H25 119.9
C24 C25 H25 119.9
C3 C14 C19 121.9(5)
C3 C14 C15 119.5(5)
C19 C14 C15 118.6(5)
C10 C26 H26a 109.47
C10 C26 H26b 109.47
C10 C26 H26c 109.47
H26a C26 H26b 109.47
H26a C26 H26c 109.47
H26b C26 H26c 109.47
C15 C16 C17 121.3(6)
C15 C16 H16 119.36
C17 C16 H16 119.36
N1 C1 C2 120.4(5)
N1 C1 C13 117.5(5)
C2 C1 C13 122.1(5)
C25 C24 C23 120.4(6)
C25 C24 H24 119.78
C23 C24 H24 119.78
C1 C13 H13a 109.47
C1 C13 H13b 109.47
C1 C13 H13c 109.47
H13a C13 H13b 109.47
H13a C13 H13c 109.47
H13b C13 H13c 109.47
C16 C17 C18 119.0(6)
C16 C17 H17 120.52
C18 C17 H17 120.52
C21 C22 C23 119.4(7)
C21 C22 H22 120.32
C23 C22 H22 120.32
C19 C18 C17 120.2(6)
C19 C18 H18 119.91
C17 C18 H18 119.91
C24 C23 C22 120.4(6)
C24 C23 H23 119.8
C22 C23 H23 119.8

loop_
_geom_bond_atom_site_label_1
_geom_bond_atom_site_label_2
_geom_bond_distance
Br2 Co1 2.3315(13)
Br2 N2 3.669(5)
Br2 N1 3.626(5)
Br1 Co1 2.3299(14)
Br1 N2 3.571(5)
Br1 N1 3.633(5)
Co1 N2 2.042(5)
Co1 N1 2.036(5)
N2 C11 1.361(7)
N2 C10 1.332(8)
N1 C12 1.379(7)
N1 C1 1.335(8)
C4 C3 1.427(8)
C4 C12 1.405(8)
C4 C5 1.441(8)
C3 C2 1.384(8)
C3 C14 1.488(8)
C8 C7 1.433(8)
C8 C9 1.385(8)
C8 C20 1.487(8)
C7 C11 1.411(8)
C7 C6 1.437(8)
C12 C11 1.443(8)
C21 C20 1.400(10)
C21 C22 1.389(9)
C21 H21 0.96
C5 C6 1.353(8)
C5 H5 0.96
C6 H6 0.96
C9 C10 1.402(8)
C9 H9 0.96
C20 C25 1.399(9)
C10 C26 1.500(8)
C2 C1 1.396(8)
C2 H2 0.96
C19 C14 1.398(8)
C19 C18 1.375(9)
C19 H19 0.96
C15 C14 1.400(8)
C15 C16 1.395(9)
C15 H15 0.96
C25 C24 1.384(9)
C25 H25 0.96
C26 H26a 0.96
C26 H26b 0.96
C26 H26c 0.96
C16 C17 1.374(9)
C16 H16 0.96
C1 C13 1.493(8)
C24 C23 1.382(11)
C24 H24 0.96
C13 H13a 0.96
C13 H13b 0.96
C13 H13c 0.96
C17 C18 1.405(9)
C17 H17 0.96
C22 C23 1.388(10)
C22 H22 0.96
C18 H18 0.96
C23 H23 0.96

loop_
_twin_individual_id
_twin_individual_mass_fraction_refined
_twin_individual_twin_matrix_11
_twin_individual_twin_matrix_12
_twin_individual_twin_matrix_13
_twin_individual_twin_matrix_21
_twin_individual_twin_matrix_22
_twin_individual_twin_matrix_23
_twin_individual_twin_matrix_31
_twin_individual_twin_matrix_32
_twin_individual_twin_matrix_33
1 0.609(2) 1 0 0 0 1 0 0 0 1
2 0.391(2) -1 0 0 0 -1 0 -0.7414 0 1
